data_7246252
loop_
_publ_author_name
'Stoesser, Julian'
'Engelage, Elric'
'Belmonte, Debora'
'Huber, Stefan M.'

_publ_section_title
;
 Just at the limit: binding studies with neutral brominated
 terphenyl-derived halogen bond donors
;
_journal_issue 10
_journal_name_full CrystEngComm
_journal_page_first 1501
_journal_page_last 1506
_journal_paper_doi 10.1039/D2CE01629J
_journal_volume 25
_journal_year 2023
_chemical_formula_sum 'C18 Br4 F10'
_chemical_formula_weight 725.82
_space_group_crystal_system monoclinic
_space_group_IT_number 15
_space_group_name_Hall '-C 2yc'
_space_group_name_H-M_alt 'C 1 2/c 1'
_audit_creation_method SHELXL-2018/3
_audit_update_record
;
2022-07-04 deposited with the CCDC.	2023-02-06 downloaded from the CCDC.
;
_cell_angle_alpha 90
_cell_angle_beta 101.079(9)
_cell_angle_gamma 90
_cell_formula_units_Z 4
_cell_length_a 13.3920(12)
_cell_length_b 10.6012(12)
_cell_length_c 14.1313(13)
_cell_measurement_reflns_used 1935
_cell_measurement_temperature 170(2)
_cell_measurement_theta_max 26.0
_cell_measurement_theta_min 2.7
_cell_volume 1968.8(3)
_computing_cell_refinement 'CrysAlisPro 1.171.40.53a (Rigaku OD, 2019)'
_computing_data_collection 'CrysAlisPro 1.171.40.53a (Rigaku OD, 2019)'
_computing_data_reduction 'CrysAlisPro 1.171.40.53a (Rigaku OD, 2019)'
_computing_molecular_graphics
;
 Diamond 4 - Crystal and Molecular Structure Visualization
  Crystal Impact - Dr. H. Putz & Dr. K. Brandenburg GbR, 
  Kreuzherrenstr. 102, 53227 Bonn, Germany
  http://www.crystalimpact.com/diamond
 Mercury CSD 2.0 - New Features for the Visualization 
 and Investigation of Crystal Structures
  C. F. Macrae, I. J. Bruno, J. A. Chisholm, P. R. Edgington, P. McCabe,
  E. Pidcock, 
  L. Rodriguez-Monge, R. Taylor, J. van de Streek and P. A. Wood, 
  J. Appl. Cryst., 41, 466-470, 2008
;
_computing_publication_material 'WinGX L. J. Farrugia, J. Appl. Crystallogr., 1999, 32, 837-838.'
_computing_structure_refinement 'SHELXL-2018/3 (Sheldrick, 2018)'
_computing_structure_solution
;
 shelXT  G. M. Sheldrick, Acta Crystallogr., Sect. A: Found. Crystallogr.,
 2008, 64, 112-122.
 shelXle C. B. Huebschle, G. M. Sheldrick and B. Dittrich J. Appl. Cryst.
  (2011). 44, 1281-1284
;
_diffrn_ambient_temperature 170(2)
_diffrn_detector 'CCD plate'
_diffrn_measured_fraction_theta_full 0.999
_diffrn_measured_fraction_theta_max 0.998
_diffrn_measurement_device 'two-circle diffractometer'
_diffrn_measurement_device_type 'XtaLAB Mini (ROW)'
_diffrn_radiation_monochromator graphite
_diffrn_radiation_probe x-ray
_diffrn_radiation_type 'Mo K\a'
_diffrn_radiation_wavelength 0.71073
_diffrn_reflns_av_R_equivalents 0.0220
_diffrn_reflns_av_unetI/netI 0.0344
_diffrn_reflns_Laue_measured_fraction_full 0.999
_diffrn_reflns_Laue_measured_fraction_max 0.998
_diffrn_reflns_limit_h_max 14
_diffrn_reflns_limit_h_min -16
_diffrn_reflns_limit_k_max 13
_diffrn_reflns_limit_k_min -9
_diffrn_reflns_limit_l_max 11
_diffrn_reflns_limit_l_min -17
_diffrn_reflns_number 3519
_diffrn_reflns_point_group_measured_fraction_full 0.999
_diffrn_reflns_point_group_measured_fraction_max 0.998
_diffrn_reflns_theta_full 25.242
_diffrn_reflns_theta_max 25.996
_diffrn_reflns_theta_min 2.716
_diffrn_source 'fine-focus sealed X-ray tube'
_diffrn_source_type 'Rigaku (Mo) X-ray Source'
_exptl_absorpt_coefficient_mu 8.273
_exptl_absorpt_correction_T_max 0.504
_exptl_absorpt_correction_T_min 0.253
_exptl_absorpt_correction_type gaussian
_exptl_absorpt_process_details
;
CrysAlisPro 1.171.40.53a (Rigaku Oxford Diffraction, 2019)
Numerical absorption correction based on gaussian integration over
			a multifaceted crystal model
Empirical absorption correction using spherical harmonics,
 implemented in SCALE3 ABSPACK scaling algorithm.
;
_exptl_crystal_colour 'clear colourless'
_exptl_crystal_density_diffrn 2.449
_exptl_crystal_description prism
_exptl_crystal_F_000 1352
_exptl_crystal_recrystallization_method 'Re-crystallisation from solvent: Slow evaporation of pentane'
_exptl_crystal_size_max 0.280
_exptl_crystal_size_mid 0.184
_exptl_crystal_size_min 0.143
_refine_diff_density_max 0.571
_refine_diff_density_min -0.270
_refine_diff_density_rms 0.090
_refine_ls_extinction_method none
_refine_ls_goodness_of_fit_ref 1.046
_refine_ls_hydrogen_treatment undef
_refine_ls_matrix_type full
_refine_ls_number_parameters 147
_refine_ls_number_reflns 1935
_refine_ls_number_restraints 0
_refine_ls_restrained_S_all 1.046
_refine_ls_R_factor_all 0.0470
_refine_ls_R_factor_gt 0.0308
_refine_ls_shift/su_max 0.001
_refine_ls_shift/su_mean 0.000
_refine_ls_structure_factor_coef Fsqd
_refine_ls_weighting_details 'w=1/[\s^2^(Fo^2^)+(0.0329P)^2^+2.0204P] where P=(Fo^2^+2Fc^2^)/3'
_refine_ls_weighting_scheme calc
_refine_ls_wR_factor_gt 0.0675
_refine_ls_wR_factor_ref 0.0751
_reflns_Friedel_coverage 0.000
_reflns_number_gt 1513
_reflns_number_total 1935
_reflns_threshold_expression 'I > 2\s(I)'
_cod_data_source_file d2ce01629j3.cif
_cod_data_source_block js-db-a01a
_cod_depositor_comments 'Adding full bibliography for 7246252--7246257.cif.'
_cod_original_sg_symbol_H-M 'C 2/c'
_cod_database_code 7246252
_shelx_shelxl_version_number 2018/3
_shelx_space_group_comment
;
The symmetry employed for this shelxl refinement is uniquely defined
by the following loop, which should always be used as a source of
symmetry information in preference to the above space-group names.
They are only intended as comments.
;
_oxdiff_exptl_absorpt_empirical_full_min 0.859
_oxdiff_exptl_absorpt_empirical_full_max 1.273
_oxdiff_exptl_absorpt_empirical_details
;
Empirical correction (ABSPACK) includes:
- Absorption correction using spherical harmonics
- Frame scaling
;

loop_
_space_group_symop_operation_xyz
'x, y, z'
'-x, y, -z+1/2'
'x+1/2, y+1/2, z'
'-x+1/2, y+1/2, -z+1/2'
'-x, -y, -z'
'x, -y, z-1/2'
'-x+1/2, -y+1/2, -z'
'x+1/2, -y+1/2, z-1/2'

loop_
_atom_site_label
_atom_site_type_symbol
_atom_site_fract_x
_atom_site_fract_y
_atom_site_fract_z
_atom_site_U_iso_or_equiv
_atom_site_adp_type
_atom_site_occupancy
_atom_site_site_symmetry_order
_atom_site_calc_flag
_atom_site_refinement_flags_posn
_atom_site_refinement_flags_adp
_atom_site_refinement_flags_occupancy
_atom_site_disorder_assembly
_atom_site_disorder_group
Br1 Br 0.62680(3) 0.74664(4) 0.51529(3) 0.04347(15) Uani 1 1 d . . . . .
F1 F 0.5141(2) 0.8848(3) 0.64665(16) 0.0579(7) Uani 1 1 d . . . . .
C1 C 0.4904(3) 0.8003(4) 0.4897(3) 0.0315(8) Uani 1 1 d . . . . .
Br2 Br 0.23885(3) 0.79968(5) 0.26629(3) 0.05557(17) Uani 1 1 d . . . . .
F2 F 0.3203(2) 0.9721(3) 0.61335(18) 0.0652(8) Uani 1 1 d . . . . .
C2 C 0.4539(3) 0.8643(4) 0.5610(3) 0.0396(10) Uani 1 1 d . . . . .
F3 F 0.1982(2) 0.9340(3) 0.4428(2) 0.0643(8) Uani 1 1 d . . . . .
C3 C 0.3553(4) 0.9090(4) 0.5442(3) 0.0454(11) Uani 1 1 d . . . . .
F4 F 0.500000 0.8959(3) 0.250000 0.0417(8) Uani 1 2 d S T P . .
C4 C 0.2931(3) 0.8890(4) 0.4571(3) 0.0439(10) Uani 1 1 d . . . . .
C5 C 0.3279(3) 0.8243(4) 0.3851(3) 0.0370(9) Uani 1 1 d . . . . .
F5 F 0.43560(17) 0.5129(2) 0.39209(16) 0.0474(6) Uani 1 1 d . . . . .
C6 C 0.4276(3) 0.7788(3) 0.4005(2) 0.0301(9) Uani 1 1 d . . . . .
F6 F 0.500000 0.3850(3) 0.250000 0.0490(9) Uani 1 2 d S T P . .
C7 C 0.4652(3) 0.7074(4) 0.3239(2) 0.0294(8) Uani 1 1 d . . . . .
C10 C 0.500000 0.5106(5) 0.250000 0.0332(12) Uani 1 2 d S T P . .
C9 C 0.4670(3) 0.5772(4) 0.3221(3) 0.0342(9) Uani 1 1 d . . . . .
C8 C 0.500000 0.7697(5) 0.250000 0.0298(12) Uani 1 2 d S T P . .

loop_
_atom_site_aniso_label
_atom_site_aniso_U_11
_atom_site_aniso_U_22
_atom_site_aniso_U_33
_atom_site_aniso_U_23
_atom_site_aniso_U_13
_atom_site_aniso_U_12
Br1 0.0383(2) 0.0533(3) 0.0361(2) 0.00665(18) 0.00010(17) 0.0006(2)
F1 0.0794(19) 0.0623(17) 0.0295(13) -0.0116(11) 0.0041(13) -0.0035(15)
C1 0.0346(19) 0.0308(19) 0.0300(19) 0.0043(15) 0.0079(15) -0.0039(18)
Br2 0.0365(3) 0.0863(4) 0.0411(3) -0.0014(2) 0.00034(19) 0.0087(2)
F2 0.088(2) 0.0652(17) 0.0532(17) -0.0129(13) 0.0397(15) 0.0086(16)
C2 0.056(3) 0.040(2) 0.0245(19) -0.0015(16) 0.0116(18) -0.008(2)
F3 0.0504(16) 0.082(2) 0.0662(18) -0.0036(14) 0.0252(14) 0.0216(15)
C3 0.064(3) 0.041(2) 0.039(2) -0.0044(18) 0.029(2) 0.002(2)
F4 0.062(2) 0.0295(17) 0.0375(18) 0.000 0.0207(16) 0.000
C4 0.040(2) 0.051(3) 0.045(3) 0.004(2) 0.020(2) 0.011(2)
C5 0.037(2) 0.047(3) 0.027(2) 0.0040(16) 0.0076(16) 0.0036(19)
F5 0.0546(15) 0.0452(14) 0.0470(14) 0.0126(11) 0.0214(12) -0.0046(12)
C6 0.033(2) 0.032(2) 0.0268(19) 0.0043(14) 0.0099(16) -0.0019(16)
F6 0.049(2) 0.0297(19) 0.071(2) 0.000 0.0189(18) 0.000
C7 0.0279(19) 0.037(2) 0.0234(18) 0.0007(15) 0.0056(15) 0.0013(17)
C10 0.028(3) 0.028(3) 0.043(3) 0.000 0.006(2) 0.000
C9 0.0271(19) 0.044(2) 0.032(2) 0.0090(16) 0.0072(16) -0.0034(18)
C8 0.028(3) 0.036(3) 0.025(3) 0.000 0.003(2) 0.000

loop_
_atom_type_symbol
_atom_type_description
_atom_type_scat_dispersion_real
_atom_type_scat_dispersion_imag
_atom_type_scat_source
C C 0.0033 0.0016 'International Tables Vol C Tables 4.2.6.8 and 6.1.1.4'
F F 0.0171 0.0103 'International Tables Vol C Tables 4.2.6.8 and 6.1.1.4'
Br Br -0.2901 2.4595 'International Tables Vol C Tables 4.2.6.8 and 6.1.1.4'

loop_
_exptl_crystal_face_index_h
_exptl_crystal_face_index_k
_exptl_crystal_face_index_l
_exptl_crystal_face_perp_dist
0 11 23 0.0593
21 0 10 0.0736
0 11 -23 0.0576
-21 0 -10 0.0857
-13 -17 3 0.0478
0 0 -4 0.0796
-1 0 3 0.0759
3 0 -1 0.0871
1 1 2 0.0497

loop_
_geom_angle_atom_site_label_1
_geom_angle_atom_site_label_2
_geom_angle_atom_site_label_3
_geom_angle
_geom_angle_site_symmetry_1
_geom_angle_site_symmetry_3
_geom_angle_publ_flag
C2 C1 C6 120.3(4) . . ?
C2 C1 Br1 118.4(3) . . ?
C6 C1 Br1 121.3(3) . . ?
F1 C2 C3 119.4(4) . . ?
F1 C2 C1 120.3(4) . . ?
C3 C2 C1 120.3(4) . . ?
F2 C3 C4 119.8(4) . . ?
F2 C3 C2 120.2(4) . . ?
C4 C3 C2 120.1(4) . . ?
F3 C4 C3 118.7(4) . . ?
F3 C4 C5 120.8(4) . . ?
C3 C4 C5 120.5(4) . . ?
C4 C5 C6 120.3(4) . . ?
C4 C5 Br2 118.7(3) . . ?
C6 C5 Br2 120.9(3) . . ?
C1 C6 C5 118.5(3) . . ?
C1 C6 C7 120.8(3) . . ?
C5 C6 C7 120.7(3) . . ?
C9 C7 C8 116.8(3) . . ?
C9 C7 C6 122.2(3) . . ?
C8 C7 C6 121.0(4) . . ?
F6 C10 C9 120.8(3) . . ?
F6 C10 C9 120.8(3) . 2_655 ?
C9 C10 C9 118.4(5) . 2_655 ?
F5 C9 C10 118.4(4) . . ?
F5 C9 C7 119.2(3) . . ?
C10 C9 C7 122.4(3) . . ?
F4 C8 C7 118.4(2) . 2_655 ?
F4 C8 C7 118.4(2) . . ?
C7 C8 C7 123.3(5) 2_655 . ?

loop_
_geom_bond_atom_site_label_1
_geom_bond_atom_site_label_2
_geom_bond_distance
_geom_bond_site_symmetry_2
_geom_bond_publ_flag
Br1 C1 1.881(4) . ?
F1 C2 1.337(4) . ?
C1 C2 1.380(5) . ?
C1 C6 1.393(5) . ?
Br2 C5 1.882(4) . ?
F2 C3 1.342(4) . ?
C2 C3 1.380(6) . ?
F3 C4 1.336(5) . ?
C3 C4 1.363(6) . ?
F4 C8 1.338(6) . ?
C4 C5 1.380(5) . ?
C5 C6 1.396(5) . ?
F5 C9 1.335(4) . ?
C6 C7 1.486(5) . ?
F6 C10 1.331(6) . ?
C7 C9 1.381(5) . ?
C7 C8 1.390(4) . ?
C10 C9 1.380(5) . ?
C10 C9 1.380(5) 2_655 ?

loop_
_exptl_oxdiff_crystal_face_indexfrac_h
_exptl_oxdiff_crystal_face_indexfrac_k
_exptl_oxdiff_crystal_face_indexfrac_l
_exptl_oxdiff_crystal_face_x
_exptl_oxdiff_crystal_face_y
_exptl_oxdiff_crystal_face_z
0.0316 11.0100 22.9037 -0.6715 0.1142 -1.2049
20.9194 0.0052 10.0106 -1.0600 0.7965 -0.0445
0.0454 11.0034 -22.9279 1.2476 0.5951 0.0490
-20.9194 -0.0052 -10.0106 1.0600 -0.7965 0.0445
-13.0124 -17.0123 2.9785 -0.1723 -1.1373 0.6703
0.0009 -0.0601 -3.5626 0.1476 0.0355 0.1006
-0.6219 -0.4664 2.7654 -0.1090 -0.0707 -0.0579
2.7723 0.0004 -0.7030 -0.0555 0.1268 0.0496
0.6154 0.7464 1.8458 -0.0766 0.0311 -0.0830
